data_7057180
loop_
_publ_author_name
'Hao, Zhiqiang'
'Li, Ning'
'Yan, Xinlong'
'Li, Ying'
'Zong, Siqi'
'Liu, Huating'
'Han, Zhangang'
'Lin, Jin'

_publ_section_title
;
 Ruthenium carbonyl complexes with pyridylalkanol ligands: synthesis,
 characterization and catalytic properties for aerobic oxidation of
 secondary alcohols
;
_journal_issue 9
_journal_name_full 'New Journal of Chemistry'
_journal_page_first 6968
_journal_paper_doi 10.1039/C8NJ00329G
_journal_volume 42
_journal_year 2018
_chemical_formula_sum 'C24 H20 N2 O10 Ru3'
_chemical_formula_weight 799.63
_space_group_IT_number 19
_space_group_name_Hall 'P 2ac 2ab'
_space_group_name_H-M_alt 'P 21 21 21'
_symmetry_cell_setting orthorhombic
_symmetry_space_group_name_Hall 'P 2ac 2ab'
_symmetry_space_group_name_H-M 'P 21 21 21'
_atom_sites_solution_hydrogens geom
_atom_sites_solution_primary direct
_atom_sites_solution_secondary difmap
_audit_creation_method SHELXL-97
_audit_update_record
;
2016-06-15 deposited with the CCDC.
2018-03-19 downloaded from the CCDC.
;
_cell_angle_alpha 90.00
_cell_angle_beta 90.00
_cell_angle_gamma 90.00
_cell_formula_units_Z 4
_cell_length_a 11.2284(9)
_cell_length_b 15.3788(12)
_cell_length_c 15.7738(13)
_cell_measurement_reflns_used 9876
_cell_measurement_temperature 298(2)
_cell_measurement_theta_max 28.256
_cell_measurement_theta_min 2.583
_cell_volume 2723.8(4)
_computing_cell_refinement 'Bruker SMART'
_computing_data_collection 'Bruker SMART'
_computing_data_reduction 'Bruker SAINT'
_computing_molecular_graphics 'Bruker SHELXTL'
_computing_publication_material 'Bruker SHELXTL'
_computing_structure_refinement 'SHELXL-97 (Sheldrick, 1997)'
_computing_structure_solution 'SHELXS-97 (Sheldrick, 1990)'
_diffrn_ambient_temperature 298(2)
_diffrn_measured_fraction_theta_full 0.998
_diffrn_measured_fraction_theta_max 0.998
_diffrn_measurement_device_type 'CCD area detector'
_diffrn_measurement_method 'phi and omega scans'
_diffrn_radiation_monochromator graphite
_diffrn_radiation_source 'fine-focus sealed tube'
_diffrn_radiation_type MoK\a
_diffrn_radiation_wavelength 0.71073
_diffrn_reflns_av_R_equivalents 0.0235
_diffrn_reflns_av_sigmaI/netI 0.0255
_diffrn_reflns_limit_h_max 13
_diffrn_reflns_limit_h_min -13
_diffrn_reflns_limit_k_max 17
_diffrn_reflns_limit_k_min -18
_diffrn_reflns_limit_l_max 18
_diffrn_reflns_limit_l_min -17
_diffrn_reflns_number 13715
_diffrn_reflns_theta_full 25.02
_diffrn_reflns_theta_max 25.02
_diffrn_reflns_theta_min 2.58
_exptl_absorpt_coefficient_mu 1.699
_exptl_absorpt_correction_T_max 0.5877
_exptl_absorpt_correction_T_min 0.5286
_exptl_absorpt_correction_type multi-scan
_exptl_absorpt_process_details sadabs
_exptl_crystal_colour brown
_exptl_crystal_density_diffrn 1.950
_exptl_crystal_density_meas ?
_exptl_crystal_density_method 'not measured'
_exptl_crystal_description block
_exptl_crystal_F_000 1560
_exptl_crystal_size_max 0.43
_exptl_crystal_size_mid 0.40
_exptl_crystal_size_min 0.35
_refine_diff_density_max 0.412
_refine_diff_density_min -0.665
_refine_diff_density_rms 0.187
_refine_ls_abs_structure_details 'Flack H D (1983), Acta Cryst. A39, 876-881'
_refine_ls_abs_structure_Flack 0.02(3)
_refine_ls_extinction_method none
_refine_ls_goodness_of_fit_ref 1.149
_refine_ls_hydrogen_treatment mixed
_refine_ls_matrix_type full
_refine_ls_number_parameters 357
_refine_ls_number_reflns 4803
_refine_ls_number_restraints 0
_refine_ls_restrained_S_all 1.149
_refine_ls_R_factor_all 0.0256
_refine_ls_R_factor_gt 0.0216
_refine_ls_shift/su_max 0.001
_refine_ls_shift/su_mean 0.000
_refine_ls_structure_factor_coef Fsqd
_refine_ls_weighting_details 'calc w=1/[\s^2^(Fo^2^)+(0.0276P)^2^+0.0000P] where P=(Fo^2^+2Fc^2^)/3'
_refine_ls_weighting_scheme calc
_refine_ls_wR_factor_gt 0.0500
_refine_ls_wR_factor_ref 0.0523
_reflns_number_gt 4516
_reflns_number_total 4803
_reflns_threshold_expression >2sigma(I)
_cod_data_source_file c8nj00329g2.cif
_cod_data_source_block 160604e
_cod_depositor_comments
;
The following automatic conversions were performed:

'_symmetry_cell_setting' value 'Orthorhombic' changed to
'orthorhombic' according to
/home/data/users/saulius/crontab/automatic-downloads/rss-feeds/RSC/lib/dictionaries/cif_core.dic
dictionary named 'cif_core.dic' version 2.4.2 from 2011-04-26.

'_exptl_crystal_density_meas' value 'none' was changed to '?' - the
value is perceived as not measured.

Automatic conversion script
Id: cif_fix_values 4973 2017-02-22 13:04:09Z antanas 

 Adding full bibliography for 7057180--7057184.cif.
;
_cod_original_sg_symbol_H-M P2(1)2(1)2(1)
_cod_database_code 7057180

loop_
_symmetry_equiv_pos_as_xyz
'x, y, z'
'-x+1/2, -y, z+1/2'
'-x, y+1/2, -z+1/2'
'x+1/2, -y+1/2, -z'

loop_
_atom_site_label
_atom_site_type_symbol
_atom_site_fract_x
_atom_site_fract_y
_atom_site_fract_z
_atom_site_U_iso_or_equiv
_atom_site_adp_type
_atom_site_occupancy
_atom_site_symmetry_multiplicity
_atom_site_calc_flag
_atom_site_refinement_flags
Ru1 Ru 0.14526(2) 0.760520(19) 0.767594(18) 0.02551(8) Uani 1 1 d .
Ru2 Ru 0.26879(2) 0.584834(19) 0.758570(19) 0.02849(8) Uani 1 1 d .
Ru3 Ru 0.04954(3) 0.60984(2) 0.83927(2) 0.03047(8) Uani 1 1 d .
N1 N 0.2352(3) 0.8481(2) 0.68063(19) 0.0285(7) Uani 1 1 d .
N2 N 0.4508(3) 0.6077(2) 0.71831(19) 0.0337(7) Uani 1 1 d .
O1 O 0.1964(2) 0.67832(16) 0.66974(16) 0.0276(6) Uani 1 1 d .
O2 O 0.3100(2) 0.70346(17) 0.81480(17) 0.0314(6) Uani 1 1 d .
O3 O -0.1019(3) 0.7990(2) 0.7109(2) 0.0592(9) Uani 1 1 d .
O4 O 0.1099(4) 0.8768(2) 0.9182(2) 0.0703(11) Uani 1 1 d .
O5 O 0.2017(4) 0.4294(2) 0.6552(3) 0.0859(13) Uani 1 1 d .
O6 O 0.3296(4) 0.4607(3) 0.8969(3) 0.0827(13) Uani 1 1 d .
O7 O -0.0042(3) 0.4336(2) 0.9203(2) 0.0671(10) Uani 1 1 d .
O8 O -0.1825(3) 0.6943(3) 0.8991(3) 0.0776(12) Uani 1 1 d .
O9 O -0.0385(3) 0.5652(2) 0.6599(2) 0.0589(9) Uani 1 1 d .
O10 O 0.1954(3) 0.6685(3) 0.9936(2) 0.0656(10) Uani 1 1 d .
C1 C 0.2657(3) 0.8114(3) 0.6064(2) 0.0292(8) Uani 1 1 d .
C2 C 0.3262(4) 0.8605(3) 0.5462(3) 0.0395(10) Uani 1 1 d .
H2 H 0.3481 0.8351 0.4950 0.047 Uiso 1 1 calc R
C3 C 0.3541(4) 0.9463(3) 0.5613(3) 0.0491(11) Uani 1 1 d .
H3 H 0.3959 0.9786 0.5214 0.059 Uiso 1 1 calc R
C4 C 0.3191(4) 0.9831(3) 0.6365(3) 0.0457(11) Uani 1 1 d .
H4 H 0.3348 1.0413 0.6479 0.055 Uiso 1 1 calc R
C5 C 0.2603(3) 0.9323(3) 0.6947(3) 0.0357(9) Uani 1 1 d .
H5 H 0.2369 0.9572 0.7458 0.043 Uiso 1 1 calc R
C6 C 0.2241(3) 0.7187(2) 0.5912(2) 0.0288(8) Uani 1 1 d .
C7 C 0.3184(4) 0.6662(3) 0.5426(3) 0.0392(10) Uani 1 1 d .
H7A H 0.3016 0.6053 0.5479 0.059 Uiso 1 1 calc R
H7B H 0.3958 0.6783 0.5656 0.059 Uiso 1 1 calc R
H7C H 0.3167 0.6824 0.4838 0.059 Uiso 1 1 calc R
C8 C 0.1093(4) 0.7211(3) 0.5378(3) 0.0412(10) Uani 1 1 d .
H8A H 0.0507 0.7560 0.5662 0.062 Uiso 1 1 calc R
H8B H 0.0794 0.6631 0.5308 0.062 Uiso 1 1 calc R
H8C H 0.1263 0.7458 0.4832 0.062 Uiso 1 1 calc R
C9 C 0.5029(3) 0.6780(3) 0.7545(3) 0.0345(9) Uani 1 1 d .
C10 C 0.6188(3) 0.7010(3) 0.7319(3) 0.0470(11) Uani 1 1 d .
H10 H 0.6541 0.7499 0.7559 0.056 Uiso 1 1 calc R
C11 C 0.6809(4) 0.6517(4) 0.6741(3) 0.0527(13) Uani 1 1 d .
H11 H 0.7580 0.6672 0.6588 0.063 Uiso 1 1 calc R
C12 C 0.6286(4) 0.5797(4) 0.6395(3) 0.0537(13) Uani 1 1 d .
H12 H 0.6696 0.5451 0.6009 0.064 Uiso 1 1 calc R
C13 C 0.5126(4) 0.5593(3) 0.6633(3) 0.0404(10) Uani 1 1 d .
H13 H 0.4768 0.5102 0.6401 0.048 Uiso 1 1 calc R
C14 C 0.4756(4) 0.6872(3) 0.9088(3) 0.0482(12) Uani 1 1 d .
H14A H 0.4572 0.6263 0.9120 0.072 Uiso 1 1 calc R
H14B H 0.4360 0.7174 0.9540 0.072 Uiso 1 1 calc R
H14C H 0.5601 0.6951 0.9140 0.072 Uiso 1 1 calc R
C15 C 0.4523(4) 0.8217(3) 0.8223(3) 0.0554(13) Uani 1 1 d .
H15A H 0.3937 0.8491 0.8578 0.083 Uiso 1 1 calc R
H15B H 0.4446 0.8430 0.7654 0.083 Uiso 1 1 calc R
H15C H 0.5305 0.8349 0.8433 0.083 Uiso 1 1 calc R
C16 C -0.0064(3) 0.7853(3) 0.7326(3) 0.0344(9) Uani 1 1 d .
C17 C 0.1212(4) 0.8312(3) 0.8610(3) 0.0390(10) Uani 1 1 d .
C18 C 0.2255(4) 0.4884(3) 0.6955(3) 0.0476(12) Uani 1 1 d .
C19 C 0.3058(4) 0.5100(3) 0.8441(3) 0.0440(11) Uani 1 1 d .
C20 C 0.0194(4) 0.4968(3) 0.8872(3) 0.0416(10) Uani 1 1 d .
C21 C -0.0959(4) 0.6639(3) 0.8773(3) 0.0424(11) Uani 1 1 d .
C22 C -0.0033(3) 0.5818(3) 0.7258(3) 0.0421(10) Uani 1 1 d .
C23 C 0.1436(4) 0.6481(3) 0.9352(3) 0.0420(10) Uani 1 1 d .
C30 C 0.4334(3) 0.7235(3) 0.8232(3) 0.0351(9) Uani 1 1 d .

loop_
_atom_site_aniso_label
_atom_site_aniso_U_11
_atom_site_aniso_U_22
_atom_site_aniso_U_33
_atom_site_aniso_U_23
_atom_site_aniso_U_13
_atom_site_aniso_U_12
Ru1 0.02413(14) 0.02383(15) 0.02856(15) -0.00156(12) 0.00195(12) 0.00069(12)
Ru2 0.02583(14) 0.02392(16) 0.03572(17) 0.00153(13) 0.00318(13) 0.00131(11)
Ru3 0.02748(14) 0.03036(17) 0.03356(17) 0.00053(13) 0.00447(14) -0.00308(13)
N1 0.0228(15) 0.0289(18) 0.0338(18) 0.0011(13) -0.0027(14) 0.0006(13)
N2 0.0301(15) 0.0346(18) 0.0365(18) 0.0083(14) 0.0045(14) 0.0090(16)
O1 0.0297(13) 0.0272(14) 0.0258(13) 0.0001(11) 0.0026(11) 0.0000(11)
O2 0.0229(12) 0.0322(15) 0.0390(16) -0.0026(12) -0.0040(11) 0.0000(11)
O3 0.0316(17) 0.069(2) 0.077(2) 0.0113(18) -0.0068(16) 0.0080(16)
O4 0.115(3) 0.048(2) 0.048(2) -0.0155(16) 0.018(2) 0.006(2)
O5 0.116(3) 0.045(2) 0.097(3) -0.032(2) 0.010(3) -0.021(2)
O6 0.080(3) 0.079(3) 0.090(3) 0.052(2) -0.005(2) 0.009(2)
O7 0.074(2) 0.047(2) 0.080(3) 0.0240(19) -0.010(2) -0.0170(19)
O8 0.044(2) 0.096(3) 0.093(3) -0.030(2) 0.0134(19) 0.016(2)
O9 0.0571(19) 0.073(2) 0.047(2) -0.0124(18) -0.0087(18) -0.0117(18)
O10 0.069(2) 0.086(3) 0.042(2) -0.0079(18) -0.0100(18) -0.010(2)
C1 0.0208(18) 0.035(2) 0.032(2) 0.0034(16) -0.0012(16) 0.0026(17)
C2 0.039(2) 0.044(3) 0.036(2) 0.0061(19) 0.0003(19) -0.0045(19)
C3 0.048(2) 0.048(3) 0.052(3) 0.015(2) 0.005(2) -0.006(2)
C4 0.043(2) 0.032(2) 0.062(3) 0.006(2) -0.002(2) -0.009(2)
C5 0.035(2) 0.033(2) 0.038(2) -0.0012(17) -0.0028(18) 0.0022(18)
C6 0.0297(19) 0.030(2) 0.0264(19) -0.0004(15) -0.0003(16) -0.0004(17)
C7 0.042(2) 0.045(3) 0.031(2) -0.0007(18) 0.0081(18) 0.007(2)
C8 0.038(2) 0.048(3) 0.037(2) -0.0041(19) -0.0072(18) -0.006(2)
C9 0.0268(17) 0.040(2) 0.037(2) 0.0104(18) -0.0019(17) 0.0037(17)
C10 0.030(2) 0.059(3) 0.052(3) 0.010(2) -0.002(2) -0.007(2)
C11 0.031(2) 0.075(4) 0.053(3) 0.011(3) 0.008(2) 0.001(2)
C12 0.043(2) 0.076(4) 0.043(3) 0.009(2) 0.013(2) 0.020(3)
C13 0.039(2) 0.036(2) 0.046(2) 0.0040(19) 0.002(2) 0.0079(19)
C14 0.035(2) 0.069(3) 0.040(3) -0.005(2) -0.012(2) 0.003(2)
C15 0.037(2) 0.041(3) 0.088(4) -0.009(3) -0.016(3) -0.003(2)
C16 0.031(2) 0.031(2) 0.041(2) 0.0011(18) 0.0020(18) 0.0006(16)
C17 0.049(2) 0.030(2) 0.038(2) 0.0008(18) 0.0064(19) 0.001(2)
C18 0.045(3) 0.038(3) 0.059(3) -0.004(2) 0.013(2) -0.002(2)
C19 0.036(2) 0.040(3) 0.056(3) 0.009(2) 0.002(2) 0.0024(19)
C20 0.036(2) 0.040(3) 0.048(3) 0.005(2) -0.002(2) -0.002(2)
C21 0.043(2) 0.042(3) 0.043(2) -0.007(2) 0.004(2) -0.007(2)
C22 0.0306(19) 0.039(2) 0.057(3) 0.002(2) 0.013(2) -0.0042(18)
C23 0.043(2) 0.044(3) 0.039(2) 0.0008(19) 0.007(2) -0.003(2)
C30 0.030(2) 0.037(2) 0.038(2) -0.0015(17) -0.0088(17) -0.0017(17)

loop_
_atom_type_symbol
_atom_type_description
_atom_type_scat_dispersion_real
_atom_type_scat_dispersion_imag
_atom_type_scat_source
C C 0.0033 0.0016 'International Tables Vol C Tables 4.2.6.8 and 6.1.1.4'
H H 0.0000 0.0000 'International Tables Vol C Tables 4.2.6.8 and 6.1.1.4'
N N 0.0061 0.0033 'International Tables Vol C Tables 4.2.6.8 and 6.1.1.4'
O O 0.0106 0.0060 'International Tables Vol C Tables 4.2.6.8 and 6.1.1.4'
Ru Ru -1.2594 0.8363 'International Tables Vol C Tables 4.2.6.8 and 6.1.1.4'

loop_
_geom_angle_atom_site_label_1
_geom_angle_atom_site_label_2
_geom_angle_atom_site_label_3
_geom_angle
C16 Ru1 C17 88.99(19)
C16 Ru1 O1 99.19(14)
C17 Ru1 O1 171.82(15)
C16 Ru1 N1 96.47(15)
C17 Ru1 N1 101.93(15)
O1 Ru1 N1 77.24(10)
C16 Ru1 O2 167.69(14)
C17 Ru1 O2 95.06(15)
O1 Ru1 O2 76.94(10)
N1 Ru1 O2 94.06(10)
C16 Ru1 Ru3 86.40(12)
C17 Ru1 Ru3 96.25(13)
O1 Ru1 Ru3 84.39(7)
N1 Ru1 Ru3 161.63(8)
O2 Ru1 Ru3 81.61(7)
C16 Ru1 Ru2 126.55(12)
C17 Ru1 Ru2 128.74(13)
O1 Ru1 Ru2 45.41(7)
N1 Ru1 Ru2 108.01(8)
O2 Ru1 Ru2 43.17(7)
Ru3 Ru1 Ru2 57.132(11)
C19 Ru2 C18 87.2(2)
C19 Ru2 O2 100.81(17)
C18 Ru2 O2 171.95(17)
C19 Ru2 O1 169.81(15)
C18 Ru2 O1 94.91(17)
O2 Ru2 O1 77.13(10)
C19 Ru2 N2 96.00(16)
C18 Ru2 N2 102.73(16)
O2 Ru2 N2 76.89(11)
O1 Ru2 N2 93.25(10)
C19 Ru2 Ru3 87.16(13)
C18 Ru2 Ru3 97.09(14)
O2 Ru2 Ru3 83.17(7)
O1 Ru2 Ru3 82.70(6)
N2 Ru2 Ru3 160.05(9)
C19 Ru2 Ru1 129.11(15)
C18 Ru2 Ru1 128.12(15)
O2 Ru2 Ru1 45.76(7)
O1 Ru2 Ru1 43.05(7)
N2 Ru2 Ru1 107.43(9)
Ru3 Ru2 Ru1 56.987(10)
C20 Ru3 C21 96.80(19)
C20 Ru3 C22 96.22(19)
C21 Ru3 C22 97.15(18)
C20 Ru3 C23 93.61(18)
C21 Ru3 C23 95.02(18)
C22 Ru3 C23 163.32(17)
C20 Ru3 Ru1 167.27(13)
C21 Ru3 Ru1 95.38(14)
C22 Ru3 Ru1 85.89(12)
C23 Ru3 Ru1 81.64(13)
C20 Ru3 Ru2 102.08(13)
C21 Ru3 Ru2 161.07(14)
C22 Ru3 Ru2 79.52(11)
C23 Ru3 Ru2 85.27(13)
Ru1 Ru3 Ru2 65.881(11)
C5 N1 C1 119.6(3)
C5 N1 Ru1 126.2(3)
C1 N1 Ru1 114.2(3)
C13 N2 C9 119.6(3)
C13 N2 Ru2 126.1(3)
C9 N2 Ru2 114.4(2)
C6 O1 Ru1 116.3(2)
C6 O1 Ru2 140.6(2)
Ru1 O1 Ru2 91.55(10)
C30 O2 Ru2 116.4(2)
C30 O2 Ru1 140.3(2)
Ru2 O2 Ru1 91.07(9)
N1 C1 C2 119.4(4)
N1 C1 C6 116.9(3)
C2 C1 C6 123.5(4)
C3 C2 C1 120.9(4)
C3 C2 H2 119.6
C1 C2 H2 119.6
C4 C3 C2 118.7(4)
C4 C3 H3 120.7
C2 C3 H3 120.7
C3 C4 C5 118.7(4)
C3 C4 H4 120.6
C5 C4 H4 120.6
N1 C5 C4 122.6(4)
N1 C5 H5 118.7
C4 C5 H5 118.7
O1 C6 C1 109.9(3)
O1 C6 C7 110.9(3)
C1 C6 C7 111.1(3)
O1 C6 C8 107.7(3)
C1 C6 C8 108.7(3)
C7 C6 C8 108.5(3)
C6 C7 H7A 109.5
C6 C7 H7B 109.5
H7A C7 H7B 109.5
C6 C7 H7C 109.5
H7A C7 H7C 109.5
H7B C7 H7C 109.5
C6 C8 H8A 109.5
C6 C8 H8B 109.5
H8A C8 H8B 109.5
C6 C8 H8C 109.5
H8A C8 H8C 109.5
H8B C8 H8C 109.5
N2 C9 C10 119.8(4)
N2 C9 C30 116.7(3)
C10 C9 C30 123.3(4)
C11 C10 C9 120.2(5)
C11 C10 H10 119.9
C9 C10 H10 119.9
C12 C11 C10 119.5(4)
C12 C11 H11 120.2
C10 C11 H11 120.2
C11 C12 C13 118.5(4)
C11 C12 H12 120.8
C13 C12 H12 120.8
N2 C13 C12 122.4(4)
N2 C13 H13 118.8
C12 C13 H13 118.8
C30 C14 H14A 109.5
C30 C14 H14B 109.5
H14A C14 H14B 109.5
C30 C14 H14C 109.5
H14A C14 H14C 109.5
H14B C14 H14C 109.5
C30 C15 H15A 109.5
C30 C15 H15B 109.5
H15A C15 H15B 109.5
C30 C15 H15C 109.5
H15A C15 H15C 109.5
H15B C15 H15C 109.5
O3 C16 Ru1 178.5(4)
O4 C17 Ru1 177.5(4)
O5 C18 Ru2 177.9(4)
O6 C19 Ru2 178.2(5)
O7 C20 Ru3 174.3(4)
O8 C21 Ru3 178.7(4)
O9 C22 Ru3 177.5(3)
O10 C23 Ru3 177.0(4)
O2 C30 C9 109.6(3)
O2 C30 C15 110.4(3)
C9 C30 C15 112.4(4)
O2 C30 C14 107.6(3)
C9 C30 C14 107.7(3)
C15 C30 C14 108.9(4)

loop_
_geom_bond_atom_site_label_1
_geom_bond_atom_site_label_2
_geom_bond_distance
Ru1 C16 1.830(4)
Ru1 C17 1.851(4)
Ru1 O1 2.076(3)
Ru1 N1 2.171(3)
Ru1 O2 2.178(2)
Ru1 Ru3 2.7934(4)
Ru1 Ru2 3.0405(4)
Ru2 C19 1.821(5)
Ru2 C18 1.850(5)
Ru2 O2 2.081(3)
Ru2 O1 2.166(3)
Ru2 N2 2.169(3)
Ru2 Ru3 2.7980(4)
Ru3 C20 1.925(5)
Ru3 C21 1.928(5)
Ru3 C22 1.934(5)
Ru3 C23 1.937(5)
N1 C5 1.344(5)
N1 C1 1.344(5)
N2 C13 1.338(5)
N2 C9 1.355(5)
O1 C6 1.420(4)
O2 C30 1.426(4)
O3 C16 1.146(5)
O4 C17 1.149(5)
O5 C18 1.141(5)
O6 C19 1.157(5)
O7 C20 1.135(5)
O8 C21 1.132(5)
O9 C22 1.142(5)
O10 C23 1.133(5)
C1 C2 1.390(5)
C1 C6 1.520(5)
C2 C3 1.376(6)
C2 H2 0.9300
C3 C4 1.371(6)
C3 H3 0.9300
C4 C5 1.374(6)
C4 H4 0.9300
C5 H5 0.9300
C6 C7 1.535(5)
C6 C8 1.540(5)
C7 H7A 0.9600
C7 H7B 0.9600
C7 H7C 0.9600
C8 H8A 0.9600
C8 H8B 0.9600
C8 H8C 0.9600
C9 C10 1.395(5)
C9 C30 1.508(6)
C10 C11 1.376(7)
C10 H10 0.9300
C11 C12 1.368(7)
C11 H11 0.9300
C12 C13 1.391(6)
C12 H12 0.9300
C13 H13 0.9300
C14 C30 1.537(6)
C14 H14A 0.9600
C14 H14B 0.9600
C14 H14C 0.9600
C15 C30 1.526(6)
C15 H15A 0.9600
C15 H15B 0.9600
C15 H15C 0.9600
